data_1526451
loop_
_publ_author_name
'Sansom, J.E.H.'
'Richings, D.'
'Slater, P.R.'

_publ_section_title
;
 A powder neutron diffraction study of the oxide-ion-conducting
 apatite-type phases, La9.33 Si6 O26 and La8 Sr2 Si6 O26
;
_journal_name_full 'Solid State Ionics'
_journal_page_first 205
_journal_page_last 210
_journal_volume 139
_journal_year 2001
_chemical_formula_sum 'La9.33 O26 Si6'
_chemical_name_systematic 'La9.33 (Si O4)6 O2'
_space_group_IT_number 147
_symmetry_space_group_name_Hall '-P 3'
_symmetry_space_group_name_H-M 'P -3'
_cell_angle_alpha 90
_cell_angle_beta 90
_cell_angle_gamma 120
_cell_formula_units_Z 1
_cell_length_a 9.7248
_cell_length_b 9.7248
_cell_length_c 7.1895
_cell_volume 588.831
_citation_journal_id_ASTM SSIOD3
_cod_data_source_file Sansom_SSIOD3_2001_1947.cif
_cod_data_source_block La9.33O26Si6
_cod_database_code 1526451

loop_
_symmetry_equiv_pos_as_xyz
x,y,z
-y,x-y,z
-x+y,-x,z
-x,-y,-z
y,-x+y,-z
x-y,x,-z

loop_
_atom_site_label
_atom_site_type_symbol
_atom_site_fract_x
_atom_site_fract_y
_atom_site_fract_z
_atom_site_occupancy
_atom_site_U_iso_or_equiv
La2 La+3 0.3333 0.6667 0.4948 0.86 0.0
La3 La+3 0.0138 0.2445 0.2527 0.98 0.0
La1 La+3 0.3333 0.6667 -0.0086 0.83 0.0
Si1 Si+4 0.4005 0.3709 0.25 1 0.0
O3 O-2 0.3377 0.2518 0.0731 1 0.0
O1 O-2 0.3223 0.4829 0.2572 1 0.0
O4 O-2 0.3491 0.2569 0.4329 1 0.0
O5 O-2 0 0 0.245 0.84 0.0
O2 O-2 0.5942 0.4722 0.2522 1 0.0
O6 O-2 0 0 0.379 0.14 0.0
